data_7230729
loop_
_publ_author_name
'Rizzato, Silvia'
'Moret, Massimo'
'Beghi, Fabio'
'Lo Presti, Leonardo'

_publ_section_title
;
 Crystallization and structural properties of a family of isotopological
 3D-networks: the case of a 4,4&#x2032;-bipy ligand--M2+ triflate system
;
_journal_issue 26
_journal_name_full CrystEngComm
_journal_page_first 3784
_journal_paper_doi 10.1039/C8CE00653A
_journal_volume 20
_journal_year 2018
_chemical_formula_moiety 'C22 H16 Cu F6 N4 O6 S2, C4 H8 O, 2(H2 O)'
_chemical_formula_sum 'C26 H28 Cu F6 N4 O9 S2'
_chemical_formula_weight 782.19
_space_group_IT_number 142
_space_group_name_Hall '-I 4bd 2c'
_space_group_name_H-M_alt 'I 41/a c d :2'
_symmetry_cell_setting tetragonal
_symmetry_Int_Tables_number 142
_symmetry_space_group_name_Hall '-I 4bd 2c'
_symmetry_space_group_name_H-M 'I 41/a c d :2'
_atom_sites_solution_hydrogens geom
_atom_sites_solution_primary direct
_atom_sites_solution_secondary difmap
_audit_update_record
;
2018-03-29 deposited with the CCDC.
2018-05-25 downloaded from the CCDC.
;
_cell_angle_alpha 90
_cell_angle_beta 90
_cell_angle_gamma 90
_cell_formula_units_Z 16
_cell_length_a 28.576(2)
_cell_length_b 28.576(2)
_cell_length_c 17.9860(10)
_cell_measurement_reflns_used 9632
_cell_measurement_temperature 120(2)
_cell_measurement_theta_max 23.2
_cell_measurement_theta_min 2.5
_cell_volume 14687.1(17)
_computing_molecular_graphics 'VESTA 3: K. Momma and F. Izumi, J. Appl. Crystallogr.(2011),44,127'
_computing_publication_material 'WinGX: Farrugia, L. J. (1999). J. Appl. Cryst. 32, 837-838'
_computing_structure_refinement 'SHELX: Sheldrick, G. M. (2008). Acta Cryst. A64, 112-122'
_computing_structure_solution 'SIR 2014: C. Giacovazzo et all., J. Appl. Cryst.(2015) 48, 306'
_diffrn_ambient_temperature 120(2)
_diffrn_detector CCD_plate
_diffrn_measured_fraction_theta_full 0.997
_diffrn_measured_fraction_theta_max 0.997
_diffrn_measurement_device 'Bruker smart apex ccd diffractometer'
_diffrn_measurement_method omega-scan
_diffrn_radiation_monochromator graphite
_diffrn_radiation_type MoK\a
_diffrn_radiation_wavelength 0.71073
_diffrn_reflns_av_R_equivalents 0.0359
_diffrn_reflns_av_unetI/netI 0.0121
_diffrn_reflns_limit_h_max 33
_diffrn_reflns_limit_h_min -33
_diffrn_reflns_limit_k_max 33
_diffrn_reflns_limit_k_min -33
_diffrn_reflns_limit_l_max 21
_diffrn_reflns_limit_l_min -21
_diffrn_reflns_number 64915
_diffrn_reflns_theta_full 24.83
_diffrn_reflns_theta_max 24.83
_diffrn_reflns_theta_min 1.95
_diffrn_standards_decay_% 0
_exptl_absorpt_coefficient_mu 0.789
_exptl_absorpt_correction_T_max 0.746
_exptl_absorpt_correction_T_min 0.437
_exptl_absorpt_correction_type empirical
_exptl_absorpt_process_details 'Sadabs 2.01 (Bruker AXS, 1999)'
_exptl_crystal_colour blue
_exptl_crystal_density_diffrn 1.415
_exptl_crystal_density_method 'not measured'
_exptl_crystal_description 'polyhedral block'
_exptl_crystal_F_000 6384
_exptl_crystal_size_max 0.15
_exptl_crystal_size_mid 0.12
_exptl_crystal_size_min 0.12
_refine_diff_density_max 1.061
_refine_diff_density_min -0.571
_refine_diff_density_rms 0.165
_refine_ls_extinction_method none
_refine_ls_goodness_of_fit_ref 1.118
_refine_ls_hydrogen_treatment constr
_refine_ls_matrix_type full
_refine_ls_number_parameters 235
_refine_ls_number_reflns 3174
_refine_ls_number_restraints 35
_refine_ls_restrained_S_all 1.142
_refine_ls_R_factor_all 0.0765
_refine_ls_R_factor_gt 0.0716
_refine_ls_shift/su_max 0.01
_refine_ls_shift/su_mean 0.001
_refine_ls_structure_factor_coef Fsqd
_refine_ls_weighting_details 'calc w=1/[\s^2^(Fo^2^)+(0.1318P)^2^+96.3987P] where P=(Fo^2^+2Fc^2^)/3'
_refine_ls_weighting_scheme calc
_refine_ls_wR_factor_gt 0.2183
_refine_ls_wR_factor_ref 0.2233
_reflns_number_gt 2871
_reflns_number_total 3174
_reflns_threshold_expression >2sigma(I)
_cod_data_source_file c8ce00653a2.cif
_cod_data_source_block 1a
_cod_depositor_comments
;
The following automatic conversions were performed:

'_symmetry_cell_setting' value 'Tetragonal' changed to 'tetragonal'
according to
/home/data/users/saulius/crontab/automatic-downloads/rss-feeds/RSC/lib/dictionaries/cif_core.dic
dictionary named 'cif_core.dic' version 2.4.2 from 2011-04-26.

Automatic conversion script
Id: cif_fix_values 4973 2017-02-22 13:04:09Z antanas 

 Adding full bibliography for 7230729--7230734.cif.
;
_cod_original_sg_symbol_H-M 'I 41/acd'
_cod_database_code 7230729

loop_
_symmetry_equiv_pos_as_xyz
'x, y, z'
'-x+1/2, -y, z+1/2'
'-y+1/4, x+3/4, z+1/4'
'y+1/4, -x+1/4, z+3/4'
'-x+1/2, y, -z'
'x, -y, -z+1/2'
'y+1/4, x+3/4, -z+3/4'
'-y+1/4, -x+1/4, -z+1/4'
'x+1/2, y+1/2, z+1/2'
'-x+1, -y+1/2, z+1'
'-y+3/4, x+5/4, z+3/4'
'y+3/4, -x+3/4, z+5/4'
'-x+1, y+1/2, -z+1/2'
'x+1/2, -y+1/2, -z+1'
'y+3/4, x+5/4, -z+5/4'
'-y+3/4, -x+3/4, -z+3/4'
'-x, -y, -z'
'x-1/2, y, -z-1/2'
'y-1/4, -x-3/4, -z-1/4'
'-y-1/4, x-1/4, -z-3/4'
'x-1/2, -y, z'
'-x, y, z-1/2'
'-y-1/4, -x-3/4, z-3/4'
'y-1/4, x-1/4, z-1/4'
'-x+1/2, -y+1/2, -z+1/2'
'x, y+1/2, -z'
'y+1/4, -x-1/4, -z+1/4'
'-y+1/4, x+1/4, -z-1/4'
'x, -y+1/2, z+1/2'
'-x+1/2, y+1/2, z'
'-y+1/4, -x-1/4, z-1/4'
'y+1/4, x+1/4, z+1/4'

loop_
_atom_site_label
_atom_site_type_symbol
_atom_site_fract_x
_atom_site_fract_y
_atom_site_fract_z
_atom_site_U_iso_or_equiv
_atom_site_adp_type
_atom_site_occupancy
_atom_site_symmetry_multiplicity
_atom_site_calc_flag
_atom_site_refinement_flags
_atom_site_disorder_assembly
_atom_site_disorder_group
O1N O 0.1938(10) 0.0562(10) 0.125 0.340(16) Uiso 1 2 d SD . .
C2N C 0.2353(14) 0.0771(17) 0.162(3) 0.212(18) Uiso 0.5 1 d PD . .
C3N C 0.236(3) 0.051(3) 0.229(4) 0.39(5) Uiso 0.5 1 d PD . .
C4N C 0.1999(19) 0.0170(19) 0.221(3) 0.24(2) Uiso 0.5 1 d PD . .
C5N C 0.1899(15) 0.0063(12) 0.146(3) 0.178(14) Uiso 0.5 1 d PD . .
O2W O 0.3164(9) 0.1064(9) 0.3316(14) 0.192(9) Uiso 0.5 1 d P . .
O1W O 0.9592(12) 0.7713(14) 0.126(2) 0.248(14) Uiso 0.5 1 d P . .
Cu Cu 0.75 0.25963(2) 0 0.0203(3) Uani 1 2 d S . .
N1 N 0.70869(13) 0.30864(12) 0.0460(2) 0.0223(8) Uani 1 1 d . . .
C11 C 0.69744(18) 0.30569(17) 0.1186(3) 0.0323(11) Uani 1 1 d . . .
H11 H 0.7123 0.2827 0.1485 0.039 Uiso 1 1 calc R . .
C12 C 0.66505(19) 0.33506(18) 0.1507(3) 0.0364(12) Uani 1 1 d . . .
H12 H 0.6575 0.3318 0.2019 0.044 Uiso 1 1 calc R . .
C13 C 0.64338(16) 0.36930(16) 0.1086(3) 0.0266(10) Uani 1 1 d . . .
C14 C 0.65544(17) 0.37245(16) 0.0342(3) 0.0299(10) Uani 1 1 d . . .
H14 H 0.6414 0.3955 0.0034 0.036 Uiso 1 1 calc R . .
C15 C 0.68805(16) 0.34188(16) 0.0053(2) 0.0264(10) Uani 1 1 d . . .
H15 H 0.6962 0.3446 -0.0457 0.032 Uiso 1 1 calc R . .
N2 N 0.79122(12) 0.20935(12) -0.0451(2) 0.0239(8) Uani 1 1 d . . .
C21 C 0.83571(18) 0.2056(2) -0.0246(3) 0.0438(14) Uani 1 1 d . . .
H21 H 0.8474 0.2264 0.0122 0.053 Uiso 1 1 calc R . .
C22 C 0.86550(18) 0.1730(2) -0.0544(3) 0.0476(15) Uani 1 1 d . . .
H22 H 0.8972 0.1716 -0.0384 0.057 Uiso 1 1 calc R . .
C23 C 0.60806(16) 0.40070(16) 0.1422(3) 0.0281(10) Uani 1 1 d . . .
C24 C 0.60291(18) 0.44646(17) 0.1192(3) 0.0367(12) Uani 1 1 d . . .
H24 H 0.6224 0.4588 0.0812 0.044 Uiso 1 1 calc R . .
C25 C 0.77583(17) 0.18080(17) -0.0980(3) 0.0352(11) Uani 1 1 d . . .
H25 H 0.7443 0.1837 -0.114 0.042 Uiso 1 1 calc R . .
O1 O 0.80014(12) 0.25927(12) 0.11066(18) 0.0325(8) Uani 1 1 d . . .
O2 O 0.8068(3) 0.2563(3) 0.2452(3) 0.120(3) Uani 1 1 d . . .
S1A S 0.81917(7) 0.27748(8) 0.17845(9) 0.0422(7) Uani 0.788(7) 1 d P A 1
O3A O 0.8160(2) 0.32763(19) 0.1817(3) 0.0591(17) Uani 0.788(7) 1 d P A 1
C1T C 0.8816(4) 0.2649(3) 0.1683(5) 0.098(6) Uani 0.788(7) 1 d PD A 1
F1A F 0.8870(3) 0.2181(3) 0.1727(5) 0.118(3) Uani 0.788(7) 1 d PDU A 1
F2A F 0.9072(3) 0.2845(3) 0.2218(4) 0.117(3) Uani 0.788(7) 1 d PDU A 1
F3A F 0.8989(2) 0.2791(3) 0.1038(4) 0.099(2) Uani 0.788(7) 1 d PDU A 1
S1B S 0.8272(5) 0.2508(6) 0.1759(7) 0.088(4) Uiso 0.212(7) 1 d PD A 2
O3B O 0.8421(9) 0.2024(9) 0.1727(13) 0.070(7) Uiso 0.212(7) 1 d P A 2
C2T C 0.8806(11) 0.2778(12) 0.177(2) 0.14(4) Uiso 0.212(7) 1 d PD A 2
F1B F 0.8762(15) 0.3252(15) 0.150(2) 0.159(10) Uiso 0.212(7) 1 d PD A 2
F2B F 0.8815(18) 0.2790(16) 0.259(2) 0.159(10) Uiso 0.212(7) 1 d PD A 2
F3B F 0.8992(18) 0.2413(18) 0.130(3) 0.159(10) Uiso 0.212(7) 1 d PD A 2

loop_
_atom_site_aniso_label
_atom_site_aniso_U_11
_atom_site_aniso_U_22
_atom_site_aniso_U_33
_atom_site_aniso_U_23
_atom_site_aniso_U_13
_atom_site_aniso_U_12
Cu 0.0207(4) 0.0124(4) 0.0278(5) 0 0.0148(3) 0
N1 0.0254(18) 0.0194(18) 0.0222(18) 0.0019(14) 0.0102(14) 0.0048(14)
C11 0.045(3) 0.031(2) 0.021(2) 0.0063(18) 0.012(2) 0.016(2)
C12 0.049(3) 0.035(3) 0.025(2) 0.008(2) 0.017(2) 0.018(2)
C13 0.028(2) 0.022(2) 0.030(2) 0.0000(18) 0.0110(19) 0.0065(17)
C14 0.036(3) 0.026(2) 0.027(2) 0.0023(19) 0.0073(19) 0.0129(19)
C15 0.032(2) 0.025(2) 0.022(2) 0.0022(17) 0.0087(18) 0.0060(19)
N2 0.0187(18) 0.0191(17) 0.034(2) -0.0072(15) 0.0113(15) -0.0004(14)
C21 0.029(3) 0.047(3) 0.055(3) -0.032(3) 0.000(2) 0.005(2)
C22 0.025(2) 0.059(4) 0.060(4) -0.037(3) -0.004(2) 0.011(2)
C23 0.030(2) 0.024(2) 0.030(2) -0.0052(18) 0.0083(19) 0.0053(19)
C24 0.036(3) 0.029(2) 0.045(3) 0.004(2) 0.021(2) 0.012(2)
C25 0.025(2) 0.032(3) 0.048(3) -0.017(2) 0.000(2) 0.007(2)
O1 0.0311(17) 0.0373(19) 0.0291(18) 0.0009(14) 0.0029(14) -0.0020(14)
O2 0.191(9) 0.128(6) 0.040(3) 0.029(3) 0.024(4) 0.013(5)
S1A 0.0634(13) 0.0401(13) 0.0230(9) 0.0035(7) -0.0043(7) -0.0018(9)
O3A 0.096(5) 0.039(3) 0.043(3) -0.010(2) -0.017(3) -0.001(3)
C1T 0.070(8) 0.124(11) 0.098(10) -0.042(10) -0.058(8) 0.023(8)
F1A 0.110(5) 0.097(5) 0.147(6) 0.009(4) -0.032(5) 0.039(4)
F2A 0.088(5) 0.144(6) 0.119(5) -0.014(4) -0.068(4) -0.017(4)
F3A 0.051(3) 0.134(6) 0.110(5) -0.007(4) 0.004(3) -0.035(3)

loop_
_atom_type_symbol
_atom_type_description
_atom_type_scat_dispersion_real
_atom_type_scat_dispersion_imag
_atom_type_scat_source
C C 0.0033 0.0016 'International Tables Vol C Tables 4.2.6.8 and 6.1.1.4'
H H 0 0 'International Tables Vol C Tables 4.2.6.8 and 6.1.1.4'
N N 0.0061 0.0033 'International Tables Vol C Tables 4.2.6.8 and 6.1.1.4'
O O 0.0106 0.006 'International Tables Vol C Tables 4.2.6.8 and 6.1.1.4'
F F 0.0171 0.0103 'International Tables Vol C Tables 4.2.6.8 and 6.1.1.4'
S S 0.1246 0.1234 'International Tables Vol C Tables 4.2.6.8 and 6.1.1.4'
Cu Cu 0.3201 1.2651 'International Tables Vol C Tables 4.2.6.8 and 6.1.1.4'

loop_
_geom_angle_atom_site_label_1
_geom_angle_atom_site_label_2
_geom_angle_atom_site_label_3
_geom_angle
_geom_angle_site_symmetry_1
_geom_angle_site_symmetry_3
C5N O1N C5N 102(4) . 8
C5N O1N C2N 47(2) . 8
C5N O1N C2N 109(4) 8 8
C5N O1N C2N 109(4) . .
C5N O1N C2N 47(2) 8 .
C2N O1N C2N 147(5) 8 .
C5N C2N C3N 122(6) 8 .
C5N C2N O1N 66.6(14) 8 .
C3N C2N O1N 100(4) . .
C2N C3N C4N 105(6) . .
C5N C4N C4N 123(6) . 6
C5N C4N C3N 113(5) . .
C4N C4N C3N 113(5) 6 .
C2N C5N C4N 152(4) 8 .
C2N C5N O1N 66.7(14) 8 .
C4N C5N O1N 91(3) . .
N1 Cu N1 91.7(2) . 5_655
N1 Cu N2 89.29(14) . 5_655
N1 Cu N2 178.97(14) 5_655 5_655
N1 Cu N2 178.97(14) . .
N1 Cu N2 89.29(14) 5_655 .
N2 Cu N2 89.7(2) 5_655 .
C15 N1 C11 118.1(4) . .
C15 N1 Cu 121.9(3) . .
C11 N1 Cu 119.7(3) . .
N1 C11 C12 121.9(4) . .
C11 C12 C13 120.2(4) . .
C12 C13 C14 117.6(4) . .
C12 C13 C23 120.7(4) . .
C14 C13 C23 121.7(4) . .
C15 C14 C13 119.4(4) . .
N1 C15 C14 122.8(4) . .
C21 N2 C25 117.8(4) . .
C21 N2 Cu 120.2(3) . .
C25 N2 Cu 122.0(3) . .
N2 C21 C22 122.8(5) . .
C21 C22 C23 119.8(5) . 31_665
C24 C23 C22 117.1(4) . 23_676
C24 C23 C13 121.7(4) . .
C22 C23 C13 121.1(4) 23_676 .
C23 C24 C25 119.4(5) . 23_676
N2 C25 C24 123.0(4) . 31_665
S1B O1 S1A 32.4(7) . .
S1B O2 S1A 33.4(7) . .
O2 S1A O1 118.7(4) . .
O2 S1A O3A 112.5(4) . .
O1 S1A O3A 111.9(3) . .
O2 S1A C1T 104.4(5) . .
O1 S1A C1T 102.4(3) . .
O3A S1A C1T 105.1(4) . .
F3A C1T F2A 107.3(8) . .
F3A C1T F1A 108.1(9) . .
F2A C1T F1A 108.1(7) . .
F3A C1T S1A 113.1(6) . .
F2A C1T S1A 112.5(8) . .
F1A C1T S1A 107.6(7) . .
O2 S1B O1 119.4(11) . .
O2 S1B O3B 105.4(14) . .
O1 S1B O3B 106.7(14) . .
O2 S1B C2T 108.2(16) . .
O1 S1B C2T 114.9(16) . .
O3B S1B C2T 99.9(19) . .
F1B C2T F3B 120(3) . .
F1B C2T F2B 109(3) . .
F3B C2T F2B 127(4) . .
F1B C2T S1B 110(3) . .
F3B C2T S1B 90(3) . .
F2B C2T S1B 92(3) . .

loop_
_geom_bond_atom_site_label_1
_geom_bond_atom_site_label_2
_geom_bond_distance
_geom_bond_site_symmetry_2
O1N C5N 1.48(3) .
O1N C5N 1.48(3) 8
O1N C2N 1.48(3) 8
O1N C2N 1.48(3) .
C2N C5N 1.18(5) 8
C2N C3N 1.42(4) .
C3N C4N 1.42(4) .
C4N C5N 1.41(4) .
C4N C4N 1.42(9) 6
C5N C2N 1.18(5) 8
Cu N1 2.010(3) .
Cu N1 2.010(3) 5_655
Cu N2 2.027(3) 5_655
Cu N2 2.027(3) .
N1 C15 1.337(6) .
N1 C11 1.347(6) .
C11 C12 1.376(7) .
C12 C13 1.384(7) .
C13 C14 1.384(7) .
C13 C23 1.480(6) .
C14 C15 1.379(6) .
N2 C21 1.328(6) .
N2 C25 1.328(6) .
C21 C22 1.371(7) .
C22 C23 1.387(7) 31_665
C23 C24 1.379(7) .
C23 C22 1.387(7) 23_676
C24 C25 1.379(7) 23_676
C25 C24 1.379(7) 31_665
O1 S1B 1.427(14) .
O1 S1A 1.433(4) .
O2 S1B 1.386(14) .
O2 S1A 1.391(6) .
S1A O3A 1.437(6) .
S1A C1T 1.827(13) .
C1T F3A 1.325(8) .
C1T F2A 1.333(7) .
C1T F1A 1.350(8) .
S1B O3B 1.45(3) .
S1B C2T 1.71(2) .
C2T F1B 1.44(3) .
C2T F3B 1.45(3) .
C2T F2B 1.46(3) .
